data_7028527
loop_
_publ_author_name
'Sues, Peter E.'
'Forbes, Matthew W.'
'Lough, Alan J.'
'Morris, Robert H.'

_publ_section_title
;
 Ligand-based molecular recognition and dioxygen splitting: an endo
 epoxide ending.
;
_journal_issue 10
_journal_name_full 'Dalton transactions (Cambridge, England : 2003)'
_journal_page_first 4137
_journal_page_last 4145
_journal_paper_doi 10.1039/c3dt53495b
_journal_volume 43
_journal_year 2014
_chemical_formula_moiety 'C48 H47 O2 P3 Ru'
_chemical_formula_sum 'C48 H47 O2 P3 Ru'
_chemical_formula_weight 849.84
_chemical_name_systematic
; 
 ? 
;
_space_group_IT_number 15
_symmetry_cell_setting monoclinic
_symmetry_space_group_name_Hall '-C 2yc'
_symmetry_space_group_name_H-M 'C 1 2/c 1'
_atom_sites_solution_hydrogens geom
_atom_sites_solution_primary direct
_atom_sites_solution_secondary difmap
_audit_creation_method SHELXL-97
_cell_angle_alpha 90.00
_cell_angle_beta 104.066(2)
_cell_angle_gamma 90.00
_cell_formula_units_Z 8
_cell_length_a 22.1396(15)
_cell_length_b 11.6632(8)
_cell_length_c 33.324(2)
_cell_measurement_reflns_used 9900
_cell_measurement_temperature 150(2)
_cell_measurement_theta_max 27.52
_cell_measurement_theta_min 2.47
_cell_volume 8346.9(10)
_computing_cell_refinement APEX2
_computing_data_collection 'APEX2 (Bruker, 2007)'
_computing_data_reduction 'SAINT (Bruker, 2007)'
_computing_molecular_graphics 'PLATON (Spek, 2009)'
_computing_publication_material 'SHELXTL (Sheldrick, 2008)'
_computing_structure_refinement 'SHELXL-97 (Sheldrick, 2008)'
_computing_structure_solution 'SHELXS-97 (Sheldrick, 2008)'
_diffrn_ambient_temperature 150(2)
_diffrn_measured_fraction_theta_full 0.999
_diffrn_measured_fraction_theta_max 0.999
_diffrn_measurement_device_type 'Bruker Kappa APEX-DUO CCD'
_diffrn_measurement_method '\f and \w scans'
_diffrn_radiation_monochromator graphite
_diffrn_radiation_source 'Bruker Microsource'
_diffrn_radiation_type MoK\a
_diffrn_radiation_wavelength 0.71073
_diffrn_reflns_av_R_equivalents 0.0543
_diffrn_reflns_av_sigmaI/netI 0.0405
_diffrn_reflns_limit_h_max 27
_diffrn_reflns_limit_h_min -28
_diffrn_reflns_limit_k_max 15
_diffrn_reflns_limit_k_min -15
_diffrn_reflns_limit_l_max 43
_diffrn_reflns_limit_l_min -43
_diffrn_reflns_number 20144
_diffrn_reflns_theta_full 27.52
_diffrn_reflns_theta_max 27.52
_diffrn_reflns_theta_min 1.90
_exptl_absorpt_coefficient_mu 0.529
_exptl_absorpt_correction_T_max 0.7456
_exptl_absorpt_correction_T_min 0.7122
_exptl_absorpt_correction_type multi-scan
_exptl_absorpt_process_details 'SADABS (Sheldrick, 1996)'
_exptl_crystal_colour yellow
_exptl_crystal_density_diffrn 1.353
_exptl_crystal_density_method 'not measured'
_exptl_crystal_description block
_exptl_crystal_F_000 3520
_exptl_crystal_size_max 0.28
_exptl_crystal_size_mid 0.20
_exptl_crystal_size_min 0.20
_platon_squeeze_details
;
During the 
refinement of the structure, electron density peaks were located 
that were believed to be highly disordered 
solvent molecules (probably butanol). Attempts 
made to model the solvent molecule were not successful. 
The SQUEEZE option in PLATON (Spek, 2003) indicated there was a 
large solvent cavity. In the final cycles of refinement, 
this contribution to the 
electron density was removed from the observed data. The 
density, the F(000) value, the molecular weight and the formula are 
given without taking into account the results obtained with the 
SQUEEZE option PLATON (Spek, 2003). Similar treatments of disordered 
solvent molecules were carried out by St\"ahler et al. (2001), 
Cox et al. (2003), Mohamed et al. (2003) and Athimoolam et al. (2005). 
References: 
  
Spek, A. L. (2003). J. Appl. Cryst. 36, 7-13 
  
Athimoolam, S., Kumar, J., Ramakrishnan, V. & Rajaram, R.K. (2005). 
Acta Cryst. E61, m2014-m2017. 
  
Cox, J.P., Kumarasammy, Y., Nahar, L., Sarkar D.S. & Shoeb, M. 
(2003). Acta Cryst. E59, o975-o977. 
  
Mohamed, A.A., Krause Bauer, A.J., Bruce, E.A. & Bruce M.R.M. 
(2003). Acta Cryst. C59, m84-m86. 
  
St\"ahler, R., N\"ather, C. & Bensch, W. (2001). Acta Cryst. 
C57, 26-27. 
;
_refine_diff_density_max 0.376
_refine_diff_density_min -0.417
_refine_diff_density_rms 0.066
_refine_ls_extinction_method none
_refine_ls_goodness_of_fit_ref 1.040
_refine_ls_hydrogen_treatment constr
_refine_ls_matrix_type full
_refine_ls_number_parameters 492
_refine_ls_number_reflns 9592
_refine_ls_number_restraints 0
_refine_ls_restrained_S_all 1.040
_refine_ls_R_factor_all 0.0474
_refine_ls_R_factor_gt 0.0350
_refine_ls_shift/su_max 0.002
_refine_ls_shift/su_mean 0.000
_refine_ls_structure_factor_coef Fsqd
_refine_ls_weighting_details 'calc w=1/[\s^2^(Fo^2^)+(0.0297P)^2^+9.8399P] where P=(Fo^2^+2Fc^2^)/3'
_refine_ls_weighting_scheme calc
_refine_ls_wR_factor_gt 0.0758
_refine_ls_wR_factor_ref 0.0800
_reflns_number_gt 7782
_reflns_number_total 9592
_reflns_threshold_expression I>2\s(I)
_cod_data_source_file c3dt53495b.txt
_cod_data_source_block 2
_cod_depositor_comments
;
The following automatic conversions were performed:

'_symmetry_cell_setting' value 'Monoclinic' changed to 'monoclinic'
according to
/usr/data/users/saulius/automatic-downloads/current/RSC/lib/dictionaries/cif_core.dic
dictionary named 'cif_core.dic' version 2.4.2 from 2011-04-26.

Automatic conversion script
Id: cif_fix_values 2281 2013-09-26 08:29:07Z andrius 
;
_cod_original_cell_volume 8346.9(9)
_cod_original_sg_symbol_H-M 'C 2/c'
_cod_database_code 7028527

loop_
_symmetry_equiv_pos_as_xyz
'x, y, z'
'-x, y, -z+1/2'
'x+1/2, y+1/2, z'
'-x+1/2, y+1/2, -z+1/2'
'-x, -y, -z'
'x, -y, z-1/2'
'-x+1/2, -y+1/2, -z'
'x+1/2, -y+1/2, z-1/2'

loop_
_atom_site_label
_atom_site_type_symbol
_atom_site_fract_x
_atom_site_fract_y
_atom_site_fract_z
_atom_site_U_iso_or_equiv
_atom_site_adp_type
_atom_site_occupancy
_atom_site_symmetry_multiplicity
_atom_site_calc_flag
_atom_site_refinement_flags
Ru1 Ru 0.377142(8) 0.493822(15) 0.352487(5) 0.01924(5) Uani 1 1 d .
P1 P 0.35786(3) 0.44491(5) 0.414409(17) 0.02174(12) Uani 1 1 d .
P2 P 0.47820(3) 0.44900(5) 0.385264(17) 0.01996(12) Uani 1 1 d .
P3 P 0.39832(3) 0.69285(5) 0.363003(17) 0.02109(12) Uani 1 1 d .
O1 O 0.47002(7) 0.54012(13) 0.45904(4) 0.0219(3) Uani 1 1 d .
O2 O 0.43482(7) 0.73792(14) 0.33319(5) 0.0268(4) Uani 1 1 d .
C1 C 0.48688(9) 0.43584(18) 0.44142(6) 0.0199(4) Uani 1 1 d .
H1A H 0.5225 0.3899 0.4579 0.024 Uiso 1 1 calc R
C2 C 0.42936(9) 0.44280(18) 0.45608(6) 0.0191(4) Uani 1 1 d .
H2A H 0.4283 0.4015 0.4822 0.023 Uiso 1 1 calc R
C3 C 0.30227(11) 0.5149(2) 0.43936(8) 0.0327(6) Uani 1 1 d .
C4 C 0.23859(12) 0.5094(3) 0.42029(10) 0.0528(9) Uani 1 1 d .
H4A H 0.2249 0.4739 0.3940 0.063 Uiso 1 1 calc R
C5 C 0.19522(15) 0.5561(4) 0.43987(15) 0.0762(14) Uani 1 1 d .
H5A H 0.1521 0.5529 0.4267 0.091 Uiso 1 1 calc R
C6 C 0.21443(19) 0.6062(4) 0.47789(15) 0.0824(15) Uani 1 1 d .
H6A H 0.1846 0.6369 0.4912 0.099 Uiso 1 1 calc R
C7 C 0.27639(17) 0.6121(3) 0.49683(11) 0.0627(11) Uani 1 1 d .
H7A H 0.2895 0.6472 0.5232 0.075 Uiso 1 1 calc R
C8 C 0.32033(13) 0.5670(2) 0.47767(8) 0.0408(7) Uani 1 1 d .
H8A H 0.3633 0.5720 0.4911 0.049 Uiso 1 1 calc R
C9 C 0.33894(10) 0.2944(2) 0.42381(7) 0.0292(5) Uani 1 1 d .
C10 C 0.35378(13) 0.2082(2) 0.39956(8) 0.0386(6) Uani 1 1 d .
H10A H 0.3688 0.2275 0.3761 0.046 Uiso 1 1 calc R
C11 C 0.34703(14) 0.0925(2) 0.40898(9) 0.0479(8) Uani 1 1 d .
H11A H 0.3575 0.0338 0.3921 0.057 Uiso 1 1 calc R
C12 C 0.32504(13) 0.0648(3) 0.44298(9) 0.0477(8) Uani 1 1 d .
H12A H 0.3198 -0.0134 0.4494 0.057 Uiso 1 1 calc R
C13 C 0.31062(12) 0.1493(3) 0.46769(9) 0.0411(7) Uani 1 1 d .
H13A H 0.2962 0.1292 0.4914 0.049 Uiso 1 1 calc R
C14 C 0.31692(11) 0.2638(2) 0.45847(8) 0.0344(6) Uani 1 1 d .
H14A H 0.3063 0.3217 0.4756 0.041 Uiso 1 1 calc R
C15 C 0.50919(11) 0.3091(2) 0.37541(7) 0.0306(5) Uani 1 1 d .
C16 C 0.54268(14) 0.2958(3) 0.34515(8) 0.0490(8) Uani 1 1 d .
H16A H 0.5522 0.3610 0.3307 0.059 Uiso 1 1 calc R
C17 C 0.5620(2) 0.1882(3) 0.33607(11) 0.0761(13) Uani 1 1 d .
H17A H 0.5846 0.1802 0.3154 0.091 Uiso 1 1 calc R
C18 C 0.5490(2) 0.0934(3) 0.35640(12) 0.0860(15) Uani 1 1 d .
H18A H 0.5618 0.0198 0.3494 0.103 Uiso 1 1 calc R
C19 C 0.51728(18) 0.1045(3) 0.38724(10) 0.0644(10) Uani 1 1 d .
H19A H 0.5088 0.0388 0.4018 0.077 Uiso 1 1 calc R
C20 C 0.49788(14) 0.2119(2) 0.39675(8) 0.0405(6) Uani 1 1 d .
H20A H 0.4765 0.2193 0.4181 0.049 Uiso 1 1 calc R
C21 C 0.54684(10) 0.5364(2) 0.38462(7) 0.0277(5) Uani 1 1 d .
C22 C 0.55067(11) 0.5981(2) 0.34998(8) 0.0334(6) Uani 1 1 d .
H22A H 0.5168 0.5977 0.3262 0.040 Uiso 1 1 calc R
C23 C 0.60427(13) 0.6611(3) 0.34996(10) 0.0460(7) Uani 1 1 d .
H23A H 0.6069 0.7030 0.3260 0.055 Uiso 1 1 calc R
C24 C 0.65307(14) 0.6629(3) 0.38428(11) 0.0611(10) Uani 1 1 d .
H24A H 0.6894 0.7062 0.3841 0.073 Uiso 1 1 calc R
C25 C 0.64947(14) 0.6026(4) 0.41861(11) 0.0739(12) Uani 1 1 d .
H25A H 0.6833 0.6041 0.4424 0.089 Uiso 1 1 calc R
C26 C 0.59690(12) 0.5395(3) 0.41899(10) 0.0547(9) Uani 1 1 d .
H26A H 0.5950 0.4976 0.4431 0.066 Uiso 1 1 calc R
C27 C 0.43903(10) 0.75361(18) 0.41362(7) 0.0230(5) Uani 1 1 d .
C28 C 0.50083(11) 0.7865(2) 0.41819(7) 0.0281(5) Uani 1 1 d .
H28A H 0.5198 0.7771 0.3957 0.034 Uiso 1 1 calc R
C29 C 0.53506(12) 0.8326(2) 0.45510(8) 0.0367(6) Uani 1 1 d .
H29A H 0.5774 0.8532 0.4577 0.044 Uiso 1 1 calc R
C30 C 0.50853(13) 0.8487(2) 0.48785(8) 0.0381(6) Uani 1 1 d .
H30A H 0.5323 0.8796 0.5132 0.046 Uiso 1 1 calc R
C31 C 0.44672(13) 0.8195(2) 0.48355(8) 0.0363(6) Uani 1 1 d .
H31A H 0.4278 0.8317 0.5059 0.044 Uiso 1 1 calc R
C32 C 0.41215(11) 0.7727(2) 0.44689(7) 0.0305(5) Uani 1 1 d .
H32A H 0.3697 0.7533 0.4444 0.037 Uiso 1 1 calc R
C33 C 0.32630(11) 0.7799(2) 0.35374(7) 0.0284(5) Uani 1 1 d .
C34 C 0.31948(12) 0.8681(2) 0.32463(7) 0.0332(6) Uani 1 1 d .
H34A H 0.3517 0.8826 0.3110 0.040 Uiso 1 1 calc R
C35 C 0.26602(14) 0.9346(2) 0.31555(9) 0.0450(7) Uani 1 1 d .
H35A H 0.2613 0.9926 0.2950 0.054 Uiso 1 1 calc R
C36 C 0.21985(14) 0.9176(3) 0.33588(9) 0.0540(8) Uani 1 1 d .
H36A H 0.1837 0.9645 0.3297 0.065 Uiso 1 1 calc R
C37 C 0.22600(13) 0.8314(3) 0.36554(9) 0.0510(8) Uani 1 1 d .
H37A H 0.1944 0.8199 0.3800 0.061 Uiso 1 1 calc R
C38 C 0.27871(11) 0.7624(2) 0.37378(8) 0.0375(6) Uani 1 1 d .
H38A H 0.2824 0.7022 0.3934 0.045 Uiso 1 1 calc R
C39 C 0.28645(11) 0.5070(2) 0.30299(7) 0.0316(6) Uani 1 1 d .
C40 C 0.29703(12) 0.3879(2) 0.31303(7) 0.0338(6) Uani 1 1 d .
C41 C 0.35262(12) 0.3524(2) 0.30278(7) 0.0325(6) Uani 1 1 d .
C42 C 0.37727(12) 0.4511(2) 0.28596(7) 0.0290(5) Uani 1 1 d .
C43 C 0.33546(11) 0.5429(2) 0.28485(7) 0.0291(5) Uani 1 1 d .
C44 C 0.22652(11) 0.5691(3) 0.30089(9) 0.0449(7) Uani 1 1 d .
H44A H 0.1944 0.5401 0.2775 0.067 Uiso 1 1 calc R
H44B H 0.2325 0.6514 0.2972 0.067 Uiso 1 1 calc R
H44C H 0.2134 0.5566 0.3266 0.067 Uiso 1 1 calc R
C45 C 0.24861(13) 0.3124(3) 0.32447(8) 0.0489(8) Uani 1 1 d .
H45A H 0.2104 0.3142 0.3022 0.073 Uiso 1 1 calc R
H45B H 0.2397 0.3403 0.3502 0.073 Uiso 1 1 calc R
H45C H 0.2642 0.2335 0.3284 0.073 Uiso 1 1 calc R
C46 C 0.37451(15) 0.2321(2) 0.29903(8) 0.0440(7) Uani 1 1 d .
H46A H 0.3686 0.2126 0.2697 0.066 Uiso 1 1 calc R
H46B H 0.3505 0.1791 0.3119 0.066 Uiso 1 1 calc R
H46C H 0.4188 0.2261 0.3130 0.066 Uiso 1 1 calc R
C47 C 0.42900(14) 0.4486(3) 0.26425(8) 0.0415(7) Uani 1 1 d .
H47A H 0.4124 0.4264 0.2353 0.062 Uiso 1 1 calc R
H47B H 0.4605 0.3928 0.2778 0.062 Uiso 1 1 calc R
H47C H 0.4480 0.5248 0.2654 0.062 Uiso 1 1 calc R
C48 C 0.33603(13) 0.6506(2) 0.26041(7) 0.0358(6) Uani 1 1 d .
H48A H 0.3270 0.6319 0.2309 0.054 Uiso 1 1 calc R
H48B H 0.3771 0.6867 0.2689 0.054 Uiso 1 1 calc R
H48C H 0.3043 0.7035 0.2655 0.054 Uiso 1 1 calc R

loop_
_atom_site_aniso_label
_atom_site_aniso_U_11
_atom_site_aniso_U_22
_atom_site_aniso_U_33
_atom_site_aniso_U_23
_atom_site_aniso_U_13
_atom_site_aniso_U_12
Ru1 0.01782(9) 0.02386(10) 0.01335(8) 0.00161(7) -0.00140(6) -0.00525(7)
P1 0.0155(3) 0.0312(3) 0.0164(3) 0.0050(2) -0.0003(2) -0.0035(2)
P2 0.0185(3) 0.0233(3) 0.0174(3) 0.0022(2) 0.0030(2) 0.0001(2)
P3 0.0190(3) 0.0235(3) 0.0178(3) 0.0027(2) -0.0012(2) -0.0005(2)
O1 0.0219(8) 0.0211(8) 0.0199(8) -0.0014(6) -0.0005(6) -0.0027(6)
O2 0.0274(8) 0.0287(9) 0.0223(8) 0.0046(7) 0.0021(7) -0.0042(7)
C1 0.0170(10) 0.0219(11) 0.0183(10) 0.0022(8) -0.0004(8) 0.0007(8)
C2 0.0188(10) 0.0215(11) 0.0153(10) 0.0016(8) 0.0009(8) -0.0013(8)
C3 0.0224(11) 0.0453(15) 0.0326(13) 0.0204(12) 0.0108(10) 0.0090(11)
C4 0.0235(13) 0.073(2) 0.061(2) 0.0384(17) 0.0099(13) 0.0080(14)
C5 0.0298(16) 0.092(3) 0.116(3) 0.075(3) 0.035(2) 0.0277(17)
C6 0.078(3) 0.090(3) 0.105(3) 0.070(3) 0.071(3) 0.058(2)
C7 0.085(3) 0.059(2) 0.061(2) 0.0318(17) 0.051(2) 0.0428(19)
C8 0.0463(16) 0.0486(17) 0.0332(14) 0.0186(13) 0.0205(12) 0.0238(13)
C9 0.0206(11) 0.0396(14) 0.0219(12) 0.0077(10) -0.0056(9) -0.0112(10)
C10 0.0459(16) 0.0410(15) 0.0234(13) 0.0040(11) -0.0025(11) -0.0157(13)
C11 0.0611(19) 0.0364(15) 0.0363(16) 0.0013(12) -0.0071(14) -0.0166(14)
C12 0.0407(16) 0.0445(17) 0.0474(17) 0.0201(14) -0.0096(13) -0.0205(13)
C13 0.0265(13) 0.0529(18) 0.0398(15) 0.0207(14) 0.0004(11) -0.0123(12)
C14 0.0213(12) 0.0468(16) 0.0323(14) 0.0132(12) 0.0011(10) -0.0094(11)
C15 0.0344(13) 0.0324(13) 0.0232(12) 0.0007(10) 0.0033(10) 0.0105(11)
C16 0.0607(19) 0.0563(19) 0.0314(15) 0.0022(13) 0.0140(14) 0.0255(15)
C17 0.107(3) 0.078(3) 0.0444(19) -0.0032(18) 0.020(2) 0.059(2)
C18 0.138(4) 0.058(2) 0.051(2) -0.0086(18) 0.000(2) 0.061(2)
C19 0.099(3) 0.0336(17) 0.0471(19) 0.0036(14) -0.0079(19) 0.0210(17)
C20 0.0566(18) 0.0295(14) 0.0294(14) 0.0020(11) -0.0011(12) 0.0077(12)
C21 0.0196(11) 0.0318(13) 0.0330(13) 0.0068(10) 0.0091(10) -0.0001(9)
C22 0.0269(13) 0.0384(14) 0.0371(14) 0.0060(11) 0.0120(11) 0.0011(11)
C23 0.0385(16) 0.0499(18) 0.0575(19) 0.0185(15) 0.0271(14) 0.0014(13)
C24 0.0284(15) 0.078(2) 0.079(2) 0.018(2) 0.0169(16) -0.0167(15)
C25 0.0277(16) 0.118(3) 0.068(2) 0.031(2) -0.0031(15) -0.0258(18)
C26 0.0222(13) 0.089(2) 0.0473(18) 0.0288(17) -0.0023(12) -0.0136(14)
C27 0.0281(12) 0.0159(10) 0.0207(11) 0.0037(9) -0.0024(9) 0.0022(9)
C28 0.0291(12) 0.0258(12) 0.0261(12) 0.0033(10) 0.0000(10) -0.0046(10)
C29 0.0381(14) 0.0304(14) 0.0327(14) 0.0010(11) -0.0087(11) -0.0133(11)
C30 0.0517(17) 0.0261(13) 0.0261(13) -0.0024(10) -0.0109(12) -0.0008(12)
C31 0.0460(16) 0.0353(14) 0.0241(13) -0.0001(11) 0.0015(11) 0.0145(12)
C32 0.0287(12) 0.0320(13) 0.0278(13) 0.0020(10) 0.0011(10) 0.0087(10)
C33 0.0253(12) 0.0307(13) 0.0243(12) -0.0010(10) -0.0034(9) 0.0045(10)
C34 0.0378(14) 0.0319(13) 0.0253(12) 0.0005(10) -0.0014(10) 0.0068(11)
C35 0.0521(18) 0.0363(16) 0.0374(15) 0.0050(12) -0.0071(13) 0.0161(13)
C36 0.0428(17) 0.063(2) 0.0471(18) 0.0030(15) -0.0059(14) 0.0311(15)
C37 0.0293(14) 0.074(2) 0.0469(18) 0.0035(16) 0.0042(13) 0.0196(14)
C38 0.0278(13) 0.0437(16) 0.0366(15) 0.0095(12) -0.0006(11) 0.0080(11)
C39 0.0267(12) 0.0436(15) 0.0171(11) 0.0048(10) -0.0088(9) -0.0101(11)
C40 0.0361(14) 0.0422(15) 0.0152(11) 0.0028(10) -0.0088(10) -0.0209(12)
C41 0.0468(15) 0.0305(13) 0.0135(11) -0.0023(9) -0.0053(10) -0.0135(11)
C42 0.0380(14) 0.0324(13) 0.0136(10) -0.0016(9) 0.0008(9) -0.0096(11)
C43 0.0342(13) 0.0349(13) 0.0123(10) 0.0014(9) -0.0056(9) -0.0129(11)
C44 0.0246(13) 0.064(2) 0.0365(15) 0.0133(14) -0.0107(11) -0.0061(13)
C45 0.0457(16) 0.0590(19) 0.0314(15) 0.0073(13) -0.0111(12) -0.0336(15)
C46 0.071(2) 0.0329(14) 0.0229(13) -0.0060(11) 0.0009(13) -0.0094(14)
C47 0.0569(18) 0.0479(17) 0.0214(13) -0.0010(12) 0.0127(12) -0.0042(14)
C48 0.0467(15) 0.0396(15) 0.0159(11) 0.0067(10) -0.0026(10) -0.0105(12)

loop_
_atom_type_symbol
_atom_type_description
_atom_type_scat_dispersion_real
_atom_type_scat_dispersion_imag
_atom_type_scat_source
C C 0.0033 0.0016 'International Tables Vol C Tables 4.2.6.8 and 6.1.1.4'
H H 0.0000 0.0000 'International Tables Vol C Tables 4.2.6.8 and 6.1.1.4'
O O 0.0106 0.0060 'International Tables Vol C Tables 4.2.6.8 and 6.1.1.4'
P P 0.1023 0.0942 'International Tables Vol C Tables 4.2.6.8 and 6.1.1.4'
Ru Ru -1.2594 0.8363 'International Tables Vol C Tables 4.2.6.8 and 6.1.1.4'

loop_
_geom_angle_atom_site_label_1
_geom_angle_atom_site_label_2
_geom_angle_atom_site_label_3
_geom_angle
C42 Ru1 C39 61.13(9)
C42 Ru1 P1 150.83(6)
C39 Ru1 P1 110.31(6)
C42 Ru1 C43 35.99(9)
C39 Ru1 C43 36.45(8)
P1 Ru1 C43 146.52(6)
C42 Ru1 C40 60.48(9)
C39 Ru1 C40 36.59(9)
P1 Ru1 C40 95.47(6)
C43 Ru1 C40 60.03(8)
C42 Ru1 P2 100.48(7)
C39 Ru1 P2 161.14(7)
P1 Ru1 P2 83.55(2)
C43 Ru1 P2 129.58(7)
C40 Ru1 P2 132.63(7)
C42 Ru1 C41 36.76(8)
C39 Ru1 C41 60.99(10)
P1 Ru1 C41 114.08(6)
C43 Ru1 C41 60.27(9)
C40 Ru1 C41 35.86(9)
P2 Ru1 C41 102.16(7)
C42 Ru1 P3 108.11(6)
C39 Ru1 P3 98.56(7)
P1 Ru1 P3 100.64(2)
C43 Ru1 P3 85.34(6)
C40 Ru1 P3 135.01(7)
P2 Ru1 P3 91.01(2)
C41 Ru1 P3 143.86(6)
C2 P1 C3 102.31(11)
C2 P1 C9 92.77(10)
C3 P1 C9 98.12(11)
C2 P1 Ru1 111.82(7)
C3 P1 Ru1 126.33(8)
C9 P1 Ru1 119.41(8)
C15 P2 C21 98.35(11)
C15 P2 C1 99.04(10)
C21 P2 C1 100.14(10)
C15 P2 Ru1 118.78(8)
C21 P2 Ru1 125.56(8)
C1 P2 Ru1 110.56(7)
O2 P3 C27 104.19(10)
O2 P3 C33 105.95(10)
C27 P3 C33 98.69(10)
O2 P3 Ru1 111.03(7)
C27 P3 Ru1 122.92(7)
C33 P3 Ru1 112.31(8)
C2 O1 C1 61.61(13)
O1 C1 C2 59.14(13)
O1 C1 P2 111.79(14)
C2 C1 P2 116.59(15)
O1 C1 H1A 118.5
C2 C1 H1A 118.5
P2 C1 H1A 118.5
O1 C2 C1 59.25(13)
O1 C2 P1 116.89(14)
C1 C2 P1 113.96(15)
O1 C2 H2A 117.8
C1 C2 H2A 117.8
P1 C2 H2A 117.8
C8 C3 C4 118.2(3)
C8 C3 P1 122.59(19)
C4 C3 P1 119.1(2)
C5 C4 C3 120.1(4)
C5 C4 H4A 120.0
C3 C4 H4A 120.0
C6 C5 C4 120.4(3)
C6 C5 H5A 119.8
C4 C5 H5A 119.8
C7 C6 C5 120.1(3)
C7 C6 H6A 119.9
C5 C6 H6A 119.9
C6 C7 C8 120.3(4)
C6 C7 H7A 119.8
C8 C7 H7A 119.8
C3 C8 C7 120.9(3)
C3 C8 H8A 119.6
C7 C8 H8A 119.6
C10 C9 C14 118.4(2)
C10 C9 P1 119.81(18)
C14 C9 P1 121.3(2)
C9 C10 C11 121.2(3)
C9 C10 H10A 119.4
C11 C10 H10A 119.4
C12 C11 C10 119.3(3)
C12 C11 H11A 120.4
C10 C11 H11A 120.4
C13 C12 C11 120.4(3)
C13 C12 H12A 119.8
C11 C12 H12A 119.8
C12 C13 C14 120.6(3)
C12 C13 H13A 119.7
C14 C13 H13A 119.7
C13 C14 C9 120.1(3)
C13 C14 H14A 119.9
C9 C14 H14A 119.9
C20 C15 C16 118.1(2)
C20 C15 P2 120.80(19)
C16 C15 P2 121.1(2)
C17 C16 C15 120.3(3)
C17 C16 H16A 119.8
C15 C16 H16A 119.8
C18 C17 C16 120.9(3)
C18 C17 H17A 119.5
C16 C17 H17A 119.5
C17 C18 C19 119.9(3)
C17 C18 H18A 120.0
C19 C18 H18A 120.0
C20 C19 C18 119.7(3)
C20 C19 H19A 120.1
C18 C19 H19A 120.1
C19 C20 C15 121.0(3)
C19 C20 H20A 119.5
C15 C20 H20A 119.5
C22 C21 C26 118.5(2)
C22 C21 P2 121.27(19)
C26 C21 P2 120.19(19)
C21 C22 C23 120.0(2)
C21 C22 H22A 120.0
C23 C22 H22A 120.0
C24 C23 C22 120.4(3)
C24 C23 H23A 119.8
C22 C23 H23A 119.8
C25 C24 C23 119.9(3)
C25 C24 H24A 120.1
C23 C24 H24A 120.1
C24 C25 C26 120.3(3)
C24 C25 H25A 119.8
C26 C25 H25A 119.8
C25 C26 C21 120.8(3)
C25 C26 H26A 119.6
C21 C26 H26A 119.6
C28 C27 C32 117.8(2)
C28 C27 P3 116.93(17)
C32 C27 P3 125.26(18)
C29 C28 C27 120.9(2)
C29 C28 H28A 119.5
C27 C28 H28A 119.5
C30 C29 C28 120.7(2)
C30 C29 H29A 119.6
C28 C29 H29A 119.6
C29 C30 C31 119.2(2)
C29 C30 H30A 120.4
C31 C30 H30A 120.4
C30 C31 C32 120.6(2)
C30 C31 H31A 119.7
C32 C31 H31A 119.7
C31 C32 C27 120.8(2)
C31 C32 H32A 119.6
C27 C32 H32A 119.6
C38 C33 C34 118.3(2)
C38 C33 P3 124.13(19)
C34 C33 P3 117.58(19)
C35 C34 C33 120.4(3)
C35 C34 H34A 119.8
C33 C34 H34A 119.8
C36 C35 C34 120.7(3)
C36 C35 H35A 119.6
C34 C35 H35A 119.6
C35 C36 C37 119.9(3)
C35 C36 H36A 120.0
C37 C36 H36A 120.0
C38 C37 C36 119.4(3)
C38 C37 H37A 120.3
C36 C37 H37A 120.3
C37 C38 C33 121.2(3)
C37 C38 H38A 119.4
C33 C38 H38A 119.4
C43 C39 C40 106.6(2)
C43 C39 C44 126.4(2)
C40 C39 C44 124.9(2)
C43 C39 Ru1 72.47(13)
C40 C39 Ru1 72.54(13)
C44 C39 Ru1 133.04(18)
C41 C40 C39 109.2(2)
C41 C40 C45 127.1(3)
C39 C40 C45 122.6(3)
C41 C40 Ru1 72.54(13)
C39 C40 Ru1 70.87(12)
C45 C40 Ru1 131.93(17)
C40 C41 C42 107.0(2)
C40 C41 C46 127.7(2)
C42 C41 C46 123.6(2)
C40 C41 Ru1 71.60(13)
C42 C41 Ru1 70.33(13)
C46 C41 Ru1 134.79(17)
C43 C42 C41 107.9(2)
C43 C42 C47 125.3(2)
C41 C42 C47 125.3(2)
C43 C42 Ru1 72.71(13)
C41 C42 Ru1 72.91(13)
C47 C42 Ru1 131.18(17)
C42 C43 C39 109.1(2)
C42 C43 C48 123.9(2)
C39 C43 C48 125.7(2)
C42 C43 Ru1 71.30(13)
C39 C43 Ru1 71.09(12)
C48 C43 Ru1 133.60(16)
C39 C44 H44A 109.5
C39 C44 H44B 109.5
H44A C44 H44B 109.5
C39 C44 H44C 109.5
H44A C44 H44C 109.5
H44B C44 H44C 109.5
C40 C45 H45A 109.5
C40 C45 H45B 109.5
H45A C45 H45B 109.5
C40 C45 H45C 109.5
H45A C45 H45C 109.5
H45B C45 H45C 109.5
C41 C46 H46A 109.5
C41 C46 H46B 109.5
H46A C46 H46B 109.5
C41 C46 H46C 109.5
H46A C46 H46C 109.5
H46B C46 H46C 109.5
C42 C47 H47A 109.5
C42 C47 H47B 109.5
H47A C47 H47B 109.5
C42 C47 H47C 109.5
H47A C47 H47C 109.5
H47B C47 H47C 109.5
C43 C48 H48A 109.5
C43 C48 H48B 109.5
H48A C48 H48B 109.5
C43 C48 H48C 109.5
H48A C48 H48C 109.5
H48B C48 H48C 109.5

loop_
_geom_bond_atom_site_label_1
_geom_bond_atom_site_label_2
_geom_bond_distance
Ru1 C42 2.273(2)
Ru1 C39 2.273(2)
Ru1 P1 2.2790(6)
Ru1 C43 2.291(2)
Ru1 C40 2.295(2)
Ru1 P2 2.2987(6)
Ru1 C41 2.307(2)
Ru1 P3 2.3772(6)
P1 C2 1.835(2)
P1 C3 1.836(2)
P1 C9 1.849(2)
P2 C15 1.830(2)
P2 C21 1.834(2)
P2 C1 1.840(2)
P3 O2 1.5186(16)
P3 C27 1.850(2)
P3 C33 1.852(2)
O1 C2 1.437(3)
O1 C1 1.439(3)
C1 C2 1.473(3)
C1 H1A 1.0000
C2 H2A 1.0000
C3 C8 1.382(4)
C3 C4 1.400(4)
C4 C5 1.396(5)
C4 H4A 0.9500
C5 C6 1.366(6)
C5 H5A 0.9500
C6 C7 1.365(6)
C6 H6A 0.9500
C7 C8 1.390(4)
C7 H7A 0.9500
C8 H8A 0.9500
C9 C10 1.379(4)
C9 C14 1.405(3)
C10 C11 1.402(4)
C10 H10A 0.9500
C11 C12 1.376(4)
C11 H11A 0.9500
C12 C13 1.371(4)
C12 H12A 0.9500
C13 C14 1.384(4)
C13 H13A 0.9500
C14 H14A 0.9500
C15 C20 1.394(4)
C15 C16 1.398(4)
C16 C17 1.383(4)
C16 H16A 0.9500
C17 C18 1.363(6)
C17 H17A 0.9500
C18 C19 1.385(5)
C18 H18A 0.9500
C19 C20 1.385(4)
C19 H19A 0.9500
C20 H20A 0.9500
C21 C22 1.381(3)
C21 C26 1.387(4)
C22 C23 1.396(4)
C22 H22A 0.9500
C23 C24 1.369(4)
C23 H23A 0.9500
C24 C25 1.362(5)
C24 H24A 0.9500
C25 C26 1.380(4)
C25 H25A 0.9500
C26 H26A 0.9500
C27 C28 1.393(3)
C27 C32 1.398(3)
C28 C29 1.387(3)
C28 H28A 0.9500
C29 C30 1.372(4)
C29 H29A 0.9500
C30 C31 1.383(4)
C30 H30A 0.9500
C31 C32 1.387(3)
C31 H31A 0.9500
C32 H32A 0.9500
C33 C38 1.393(3)
C33 C34 1.397(3)
C34 C35 1.386(4)
C34 H34A 0.9500
C35 C36 1.371(4)
C35 H35A 0.9500
C36 C37 1.393(4)
C36 H36A 0.9500
C37 C38 1.389(4)
C37 H37A 0.9500
C38 H38A 0.9500
C39 C43 1.427(3)
C39 C40 1.434(4)
C39 C44 1.499(4)
C40 C41 1.417(4)
C40 C45 1.506(3)
C41 C42 1.445(3)
C41 C46 1.499(4)
C42 C43 1.410(4)
C42 C47 1.496(4)
C43 C48 1.498(3)
C44 H44A 0.9800
C44 H44B 0.9800
C44 H44C 0.9800
C45 H45A 0.9800
C45 H45B 0.9800
C45 H45C 0.9800
C46 H46A 0.9800
C46 H46B 0.9800
C46 H46C 0.9800
C47 H47A 0.9800
C47 H47B 0.9800
C47 H47C 0.9800
C48 H48A 0.9800
C48 H48B 0.9800
C48 H48C 0.9800

loop_
_geom_torsion_atom_site_label_1
_geom_torsion_atom_site_label_2
_geom_torsion_atom_site_label_3
_geom_torsion_atom_site_label_4
_geom_torsion
C42 Ru1 P1 C2 117.00(15)
C39 Ru1 P1 C2 -176.15(10)
C43 Ru1 P1 C2 -170.50(13)
C40 Ru1 P1 C2 149.41(10)
P2 Ru1 P1 C2 17.04(8)
C41 Ru1 P1 C2 117.50(11)
P3 Ru1 P1 C2 -72.79(8)
C42 Ru1 P1 C3 -117.59(17)
C39 Ru1 P1 C3 -50.73(13)
C43 Ru1 P1 C3 -45.09(16)
C40 Ru1 P1 C3 -85.18(13)
P2 Ru1 P1 C3 142.45(11)
C41 Ru1 P1 C3 -117.09(13)
P3 Ru1 P1 C3 52.63(11)
C42 Ru1 P1 C9 10.41(16)
C39 Ru1 P1 C9 77.27(11)
C43 Ru1 P1 C9 82.91(14)
C40 Ru1 P1 C9 42.82(11)
P2 Ru1 P1 C9 -89.55(9)
C41 Ru1 P1 C9 10.91(11)
P3 Ru1 P1 C9 -179.37(8)
C42 Ru1 P2 C15 -50.57(11)
C39 Ru1 P2 C15 -38.4(2)
P1 Ru1 P2 C15 100.21(9)
C43 Ru1 P2 C15 -74.40(12)
C40 Ru1 P2 C15 8.70(13)
C41 Ru1 P2 C15 -13.09(11)
P3 Ru1 P2 C15 -159.20(9)
C42 Ru1 P2 C21 76.05(12)
C39 Ru1 P2 C21 88.3(2)
P1 Ru1 P2 C21 -133.16(10)
C43 Ru1 P2 C21 52.22(13)
C40 Ru1 P2 C21 135.33(13)
C41 Ru1 P2 C21 113.53(12)
P3 Ru1 P2 C21 -32.57(10)
C42 Ru1 P2 C1 -163.99(10)
C39 Ru1 P2 C1 -151.8(2)
P1 Ru1 P2 C1 -13.21(8)
C43 Ru1 P2 C1 172.18(11)
C40 Ru1 P2 C1 -104.72(11)
C41 Ru1 P2 C1 -126.51(10)
P3 Ru1 P2 C1 87.38(8)
C42 Ru1 P3 O2 -25.51(10)
C39 Ru1 P3 O2 -87.84(9)
P1 Ru1 P3 O2 159.49(7)
C43 Ru1 P3 O2 -53.78(9)
C40 Ru1 P3 O2 -91.54(11)
P2 Ru1 P3 O2 75.86(7)
C41 Ru1 P3 O2 -36.56(14)
C42 Ru1 P3 C27 -149.69(11)
C39 Ru1 P3 C27 147.98(11)
P1 Ru1 P3 C27 35.31(9)
C43 Ru1 P3 C27 -177.95(11)
C40 Ru1 P3 C27 144.28(13)
P2 Ru1 P3 C27 -48.32(9)
C41 Ru1 P3 C27 -160.74(14)
C42 Ru1 P3 C33 92.91(11)
C39 Ru1 P3 C33 30.58(11)
P1 Ru1 P3 C33 -82.10(8)
C43 Ru1 P3 C33 64.64(10)
C40 Ru1 P3 C33 26.87(13)
P2 Ru1 P3 C33 -165.72(8)
C41 Ru1 P3 C33 81.86(14)
C2 O1 C1 P2 108.82(16)
C15 P2 C1 O1 175.52(15)
C21 P2 C1 O1 75.27(15)
Ru1 P2 C1 O1 -59.01(14)
C15 P2 C1 C2 -119.17(17)
C21 P2 C1 C2 140.58(17)
Ru1 P2 C1 C2 6.31(18)
C1 O1 C2 P1 -103.19(17)
P2 C1 C2 O1 -100.63(16)
O1 C1 C2 P1 108.15(16)
P2 C1 C2 P1 7.5(2)
C3 P1 C2 O1 -89.91(17)
C9 P1 C2 O1 171.16(16)
Ru1 P1 C2 O1 47.86(16)
C3 P1 C2 C1 -156.21(16)
C9 P1 C2 C1 104.86(17)
Ru1 P1 C2 C1 -18.44(17)
C2 P1 C3 C8 10.0(2)
C9 P1 C3 C8 104.7(2)
Ru1 P1 C3 C8 -119.24(19)
C2 P1 C3 C4 -165.8(2)
C9 P1 C3 C4 -71.1(2)
Ru1 P1 C3 C4 65.0(2)
C8 C3 C4 C5 0.2(4)
P1 C3 C4 C5 176.2(2)
C3 C4 C5 C6 -0.7(5)
C4 C5 C6 C7 0.7(5)
C5 C6 C7 C8 -0.2(5)
C4 C3 C8 C7 0.3(4)
P1 C3 C8 C7 -175.5(2)
C6 C7 C8 C3 -0.4(4)
C2 P1 C9 C10 -98.3(2)
C3 P1 C9 C10 158.8(2)
Ru1 P1 C9 C10 18.7(2)
C2 P1 C9 C14 73.5(2)
C3 P1 C9 C14 -29.4(2)
Ru1 P1 C9 C14 -169.50(16)
C14 C9 C10 C11 0.2(4)
P1 C9 C10 C11 172.2(2)
C9 C10 C11 C12 0.2(4)
C10 C11 C12 C13 -0.8(4)
C11 C12 C13 C14 1.1(4)
C12 C13 C14 C9 -0.7(4)
C10 C9 C14 C13 0.1(3)
P1 C9 C14 C13 -171.78(18)
C21 P2 C15 C20 138.5(2)
C1 P2 C15 C20 36.7(2)
Ru1 P2 C15 C20 -82.8(2)
C21 P2 C15 C16 -44.2(2)
C1 P2 C15 C16 -145.9(2)
Ru1 P2 C15 C16 94.5(2)
C20 C15 C16 C17 2.0(4)
P2 C15 C16 C17 -175.4(3)
C15 C16 C17 C18 -0.2(6)
C16 C17 C18 C19 -1.4(6)
C17 C18 C19 C20 1.1(6)
C18 C19 C20 C15 0.7(5)
C16 C15 C20 C19 -2.3(4)
P2 C15 C20 C19 175.2(2)
C15 P2 C21 C22 99.4(2)
C1 P2 C21 C22 -159.8(2)
Ru1 P2 C21 C22 -35.3(2)
C15 P2 C21 C26 -79.2(3)
C1 P2 C21 C26 21.7(3)
Ru1 P2 C21 C26 146.2(2)
C26 C21 C22 C23 0.5(4)
P2 C21 C22 C23 -178.1(2)
C21 C22 C23 C24 -0.5(4)
C22 C23 C24 C25 0.2(5)
C23 C24 C25 C26 0.1(6)
C24 C25 C26 C21 -0.2(6)
C22 C21 C26 C25 -0.1(5)
P2 C21 C26 C25 178.4(3)
O2 P3 C27 C28 -22.36(19)
C33 P3 C27 C28 -131.34(18)
Ru1 P3 C27 C28 104.84(17)
O2 P3 C27 C32 155.30(19)
C33 P3 C27 C32 46.3(2)
Ru1 P3 C27 C32 -77.5(2)
C32 C27 C28 C29 2.3(3)
P3 C27 C28 C29 -179.83(18)
C27 C28 C29 C30 -1.1(4)
C28 C29 C30 C31 -0.7(4)
C29 C30 C31 C32 1.1(4)
C30 C31 C32 C27 0.2(4)
C28 C27 C32 C31 -1.9(3)
P3 C27 C32 C31 -179.55(18)
O2 P3 C33 C38 177.2(2)
C27 P3 C33 C38 -75.3(2)
Ru1 P3 C33 C38 55.8(2)
O2 P3 C33 C34 -2.5(2)
C27 P3 C33 C34 105.1(2)
Ru1 P3 C33 C34 -123.87(18)
C38 C33 C34 C35 -1.3(4)
P3 C33 C34 C35 178.5(2)
C33 C34 C35 C36 2.2(4)
C34 C35 C36 C37 -1.1(5)
C35 C36 C37 C38 -0.9(5)
C36 C37 C38 C33 1.8(5)
C34 C33 C38 C37 -0.7(4)
P3 C33 C38 C37 179.6(2)
C42 Ru1 C39 C43 -36.02(14)
P1 Ru1 C39 C43 174.76(13)
C40 Ru1 C39 C43 -114.4(2)
P2 Ru1 C39 C43 -49.7(3)
C41 Ru1 C39 C43 -78.26(16)
P3 Ru1 C39 C43 70.00(14)
C42 Ru1 C39 C40 78.38(16)
P1 Ru1 C39 C40 -70.85(15)
C43 Ru1 C39 C40 114.4(2)
P2 Ru1 C39 C40 64.7(3)
C41 Ru1 C39 C40 36.14(14)
P3 Ru1 C39 C40 -175.60(14)
C42 Ru1 C39 C44 -159.9(3)
P1 Ru1 C39 C44 50.9(3)
C43 Ru1 C39 C44 -123.8(3)
C40 Ru1 C39 C44 121.8(3)
P2 Ru1 C39 C44 -173.59(16)
C41 Ru1 C39 C44 157.9(3)
P3 Ru1 C39 C44 -53.8(2)
C43 C39 C40 C41 2.2(2)
C44 C39 C40 C41 166.5(2)
Ru1 C39 C40 C41 -62.79(16)
C43 C39 C40 C45 -166.9(2)
C44 C39 C40 C45 -2.6(4)
Ru1 C39 C40 C45 128.2(2)
C43 C39 C40 Ru1 64.96(15)
C44 C39 C40 Ru1 -130.8(2)
C42 Ru1 C40 C41 37.99(14)
C39 Ru1 C40 C41 118.3(2)
P1 Ru1 C40 C41 -124.54(13)
C43 Ru1 C40 C41 79.67(15)
P2 Ru1 C40 C41 -38.28(16)
P3 Ru1 C40 C41 124.48(13)
C42 Ru1 C40 C39 -80.33(16)
P1 Ru1 C40 C39 117.13(14)
C43 Ru1 C40 C39 -38.65(14)
P2 Ru1 C40 C39 -156.60(12)
C41 Ru1 C40 C39 -118.3(2)
P3 Ru1 C40 C39 6.15(19)
C42 Ru1 C40 C45 162.5(3)
C39 Ru1 C40 C45 -117.1(3)
P1 Ru1 C40 C45 0.0(3)
C43 Ru1 C40 C45 -155.8(3)
P2 Ru1 C40 C45 86.3(3)
C41 Ru1 C40 C45 124.5(3)
P3 Ru1 C40 C45 -111.0(3)
C39 C40 C41 C42 -0.1(2)
C45 C40 C41 C42 168.4(2)
Ru1 C40 C41 C42 -61.79(15)
C39 C40 C41 C46 -165.3(2)
C45 C40 C41 C46 3.1(4)
Ru1 C40 C41 C46 132.9(2)
C39 C40 C41 Ru1 61.74(16)
C45 C40 C41 Ru1 -129.8(2)
C42 Ru1 C41 C40 -116.5(2)
C39 Ru1 C41 C40 -36.87(14)
P1 Ru1 C41 C40 63.90(14)
C43 Ru1 C41 C40 -78.92(15)
P2 Ru1 C41 C40 152.21(13)
P3 Ru1 C41 C40 -98.78(16)
C39 Ru1 C41 C42 79.63(15)
P1 Ru1 C41 C42 -179.59(12)
C43 Ru1 C41 C42 37.58(14)
C40 Ru1 C41 C42 116.5(2)
P2 Ru1 C41 C42 -91.29(14)
P3 Ru1 C41 C42 17.7(2)
C42 Ru1 C41 C46 118.2(3)
C39 Ru1 C41 C46 -162.1(3)
P1 Ru1 C41 C46 -61.4(3)
C43 Ru1 C41 C46 155.8(3)
C40 Ru1 C41 C46 -125.3(3)
P2 Ru1 C41 C46 26.9(3)
P3 Ru1 C41 C46 135.9(2)
C40 C41 C42 C43 -2.1(2)
C46 C41 C42 C43 163.9(2)
Ru1 C41 C42 C43 -64.76(15)
C40 C41 C42 C47 -168.6(2)
C46 C41 C42 C47 -2.6(4)
Ru1 C41 C42 C47 128.8(2)
C40 C41 C42 Ru1 62.62(15)
C46 C41 C42 Ru1 -131.4(2)
C39 Ru1 C42 C43 36.48(14)
P1 Ru1 C42 C43 116.44(15)
C40 Ru1 C42 C43 78.62(15)
P2 Ru1 C42 C43 -148.00(13)
C41 Ru1 C42 C43 115.7(2)
P3 Ru1 C42 C43 -53.44(14)
C39 Ru1 C42 C41 -79.20(16)
P1 Ru1 C42 C41 0.8(2)
C43 Ru1 C42 C41 -115.7(2)
C40 Ru1 C42 C41 -37.05(15)
P2 Ru1 C42 C41 96.33(14)
P3 Ru1 C42 C41 -169.11(13)
C39 Ru1 C42 C47 158.5(3)
P1 Ru1 C42 C47 -121.5(2)
C43 Ru1 C42 C47 122.1(3)
C40 Ru1 C42 C47 -159.3(3)
P2 Ru1 C42 C47 -25.9(2)
C41 Ru1 C42 C47 -122.3(3)
P3 Ru1 C42 C47 68.6(2)
C41 C42 C43 C39 3.5(2)
C47 C42 C43 C39 170.0(2)
Ru1 C42 C43 C39 -61.35(15)
C41 C42 C43 C48 -164.6(2)
C47 C42 C43 C48 1.9(4)
Ru1 C42 C43 C48 130.5(2)
C41 C42 C43 Ru1 64.89(15)
C47 C42 C43 Ru1 -128.6(2)
C40 C39 C43 C42 -3.5(2)
C44 C39 C43 C42 -167.5(2)
Ru1 C39 C43 C42 61.48(16)
C40 C39 C43 C48 164.3(2)
C44 C39 C43 C48 0.4(4)
Ru1 C39 C43 C48 -130.7(2)
C40 C39 C43 Ru1 -65.01(15)
C44 C39 C43 Ru1 131.0(3)
C39 Ru1 C43 C42 -118.8(2)
P1 Ru1 C43 C42 -127.72(14)
C40 Ru1 C43 C42 -79.98(16)
P2 Ru1 C43 C42 42.54(16)
C41 Ru1 C43 C42 -38.40(14)
P3 Ru1 C43 C42 130.01(13)
C42 Ru1 C43 C39 118.8(2)
P1 Ru1 C43 C39 -8.9(2)
C40 Ru1 C43 C39 38.81(15)
P2 Ru1 C43 C39 161.33(12)
C41 Ru1 C43 C39 80.39(16)
P3 Ru1 C43 C39 -111.21(15)
C42 Ru1 C43 C48 -119.5(3)
C39 Ru1 C43 C48 121.8(3)
P1 Ru1 C43 C48 112.8(2)
C40 Ru1 C43 C48 160.6(3)
P2 Ru1 C43 C48 -76.9(3)
C41 Ru1 C43 C48 -157.9(3)
P3 Ru1 C43 C48 10.5(3)

loop_
_platon_squeeze_void_nr
_platon_squeeze_void_average_x
_platon_squeeze_void_average_y
_platon_squeeze_void_average_z
_platon_squeeze_void_volume
_platon_squeeze_void_count_electrons
_platon_squeeze_void_content
1 0.500 -0.067 0.250 151 36 ' '
2 0.500 0.067 0.750 151 36 ' '
3 1.000 0.433 0.250 151 36 ' '
4 0.000 0.567 0.750 151 36 ' '
